data_7018423
loop_
_publ_author_name
'Rimoldi, Martino'
'Ragaini, Fabio'
'Gallo, Emma'
'Ferretti, Francesco'
'Macchi, Piero'
'Casati, Nicola'

_publ_section_title
;
 Unexpected isomerism in &quot;[Pd(2,9-dimethylphenanthroline)X(2)]&quot;
 (X = Cl, Br, I) complexes: a neutral and an ionic form exist.
;
_journal_issue 13
_journal_name_full 'Dalton transactions (Cambridge, England : 2003)'
_journal_page_first 3648
_journal_page_last 3658
_journal_paper_doi 10.1039/c2dt11979j
_journal_volume 41
_journal_year 2012
_chemical_formula_sum 'C29 H26 Cl6 N4 Pd2'
_chemical_formula_weight 856.04
_chemical_name_systematic
;
?
;
_space_group_IT_number 14
_symmetry_space_group_name_Hall '-P 2yn'
_symmetry_space_group_name_H-M 'P 1 21/n 1'
_atom_sites_solution_hydrogens geom
_atom_sites_solution_primary direct
_atom_sites_solution_secondary difmap
_audit_conform_dict_location ftp://ftp.iucr.org/pub/cif_core.dic
_audit_conform_dict_name cif_core.dic
_audit_conform_dict_version 2.4
_audit_creation_date 2011-09-05T17:14:13-00:00
_audit_creation_method 'WinGX routine CIF_UPDATE'
_cell_angle_alpha 90
_cell_angle_beta 102.442(5)
_cell_angle_gamma 90
_cell_formula_units_Z 4
_cell_length_a 9.897(4)
_cell_length_b 21.440(8)
_cell_length_c 15.012(6)
_cell_measurement_temperature 293(2)
_cell_volume 3111(2)
_computing_structure_refinement 'SHELXL-97 (Sheldrick, 2008)'
_diffrn_ambient_temperature 293(2)
_diffrn_measured_fraction_theta_max 0.935
_diffrn_radiation_monochromator graphite
_diffrn_radiation_type MoK\a
_diffrn_radiation_wavelength 0.71069
_diffrn_reflns_av_R_equivalents 0.0226
_diffrn_reflns_av_unetI/netI 0.0215
_diffrn_reflns_limit_h_max 14
_diffrn_reflns_limit_h_min -13
_diffrn_reflns_limit_k_max 30
_diffrn_reflns_limit_k_min -30
_diffrn_reflns_limit_l_max 20
_diffrn_reflns_limit_l_min -21
_diffrn_reflns_number 34573
_diffrn_reflns_theta_max 30.71
_diffrn_reflns_theta_min 1.68
_exptl_absorpt_coefficient_mu 1.699
_exptl_absorpt_correction_T_max 1
_exptl_absorpt_correction_T_min 0.85
_exptl_absorpt_correction_type empirical
_exptl_absorpt_process_details sadabs
_exptl_crystal_density_diffrn 1.828
_exptl_crystal_density_method 'not measured'
_exptl_crystal_F_000 1688
_exptl_crystal_size_max 0.2
_exptl_crystal_size_mid 0.16
_exptl_crystal_size_min 0.12
_refine_diff_density_max 0.761
_refine_diff_density_min -0.468
_refine_diff_density_rms 0.074
_refine_ls_extinction_method none
_refine_ls_goodness_of_fit_ref 1.04
_refine_ls_hydrogen_treatment constr
_refine_ls_matrix_type full
_refine_ls_number_parameters 374
_refine_ls_number_reflns 9042
_refine_ls_number_restraints 0
_refine_ls_restrained_S_all 1.04
_refine_ls_R_factor_all 0.0366
_refine_ls_R_factor_gt 0.0258
_refine_ls_shift/su_max 0.004
_refine_ls_shift/su_mean 0
_refine_ls_structure_factor_coef Fsqd
_refine_ls_weighting_details 'calc w=1/[\s^2^(Fo^2^)+(0.0316P)^2^+1.6121P] where P=(Fo^2^+2Fc^2^)/3'
_refine_ls_weighting_scheme calc
_refine_ls_wR_factor_gt 0.0604
_refine_ls_wR_factor_ref 0.0697
_reflns_number_gt 7434
_reflns_number_total 9042
_reflns_threshold_expression >2\s(I)
_cod_data_source_file c2dt11979j.txt
_cod_data_source_block 1a
_cod_database_code 7018423

loop_
_symmetry_equiv_pos_as_xyz
'x, y, z'
'-x+1/2, y+1/2, -z+1/2'
'-x, -y, -z'
'x-1/2, -y-1/2, z-1/2'

loop_
_atom_site_label
_atom_site_type_symbol
_atom_site_fract_x
_atom_site_fract_y
_atom_site_fract_z
_atom_site_U_iso_or_equiv
_atom_site_adp_type
_atom_site_occupancy
_atom_site_symmetry_multiplicity
_atom_site_calc_flag
_atom_site_refinement_flags
C12 C 0.5544(3) 0.08230(12) 0.91160(17) 0.0417(5) Uani 1 1 d .
C13 C 0.5276(3) 0.02044(12) 0.87989(19) 0.0497(6) Uani 1 1 d .
H13 H 0.4563 0.0129 0.8296 0.06 Uiso 1 1 calc R
C14 C 0.6040(3) -0.02803(13) 0.9214(2) 0.0529(7) Uani 1 1 d .
H14 H 0.581 -0.0687 0.9023 0.063 Uiso 1 1 calc R
C15 C 0.7170(3) -0.01677(11) 0.99294(19) 0.0475(6) Uani 1 1 d .
C16 C 0.7430(2) 0.04570(11) 1.02057(16) 0.0392(5) Uani 1 1 d .
C17 C 0.8114(4) -0.06338(13) 1.0358(2) 0.0601(8) Uani 1 1 d .
H17 H 0.7919 -0.1052 1.0222 0.072 Uiso 1 1 calc R
C22 C 1.0195(3) 0.14309(14) 1.13943(17) 0.0479(6) Uani 1 1 d .
C23 C 1.1200(3) 0.09816(18) 1.17665(19) 0.0604(8) Uani 1 1 d .
H23 H 1.2073 0.1113 1.2071 0.073 Uiso 1 1 calc R
C24 C 1.0919(3) 0.03630(17) 1.16891(18) 0.0611(8) Uani 1 1 d .
H24 H 1.1575 0.0075 1.1973 0.073 Uiso 1 1 calc R
C25 C 0.9639(3) 0.01567(14) 1.11805(18) 0.0517(7) Uani 1 1 d .
C26 C 0.8673(3) 0.06215(12) 1.08234(16) 0.0413(5) Uani 1 1 d .
C27 C 0.9278(4) -0.04816(14) 1.0955(2) 0.0642(9) Uani 1 1 d .
H27 H 0.9869 -0.0797 1.123 0.077 Uiso 1 1 calc R
C32 C 0.1256(3) 0.89749(11) 0.41275(16) 0.0390(5) Uani 1 1 d .
C33 C -0.0091(3) 0.87172(12) 0.39052(18) 0.0478(6) Uani 1 1 d .
H33 H -0.0204 0.8289 0.395 0.057 Uiso 1 1 calc R
C34 C -0.1219(3) 0.90825(13) 0.36292(18) 0.0490(6) Uani 1 1 d .
H34 H -0.2092 0.8903 0.3464 0.059 Uiso 1 1 calc R
C35 C -0.1069(2) 0.97341(12) 0.35922(16) 0.0398(5) Uani 1 1 d .
C36 C 0.0289(2) 0.99635(10) 0.38089(14) 0.0318(4) Uani 1 1 d .
C37 C -0.2192(2) 1.01650(14) 0.33676(19) 0.0493(6) Uani 1 1 d .
H37 H -0.3094 1.0015 0.3209 0.059 Uiso 1 1 calc R
C42 C 0.2108(2) 1.14150(11) 0.43583(16) 0.0383(5) Uani 1 1 d .
C43 C 0.1026(3) 1.18516(12) 0.41564(19) 0.0476(6) Uani 1 1 d .
H43 H 0.1219 1.2272 0.4276 0.057 Uiso 1 1 calc R
C44 C -0.0291(3) 1.16756(12) 0.37917(19) 0.0477(6) Uani 1 1 d .
H44 H -0.0983 1.1974 0.3631 0.057 Uiso 1 1 calc R
C45 C -0.0602(2) 1.10370(11) 0.36574(16) 0.0387(5) Uani 1 1 d .
C46 C 0.0516(2) 1.06187(10) 0.38548(14) 0.0319(4) Uani 1 1 d .
C47 C -0.1965(2) 1.07872(14) 0.33820(18) 0.0494(6) Uani 1 1 d .
H47 H -0.2711 1.1057 0.3209 0.059 Uiso 1 1 calc R
C11 C 0.4731(3) 0.13464(13) 0.86107(19) 0.0525(6) Uani 1 1 d .
H11A H 0.5142 0.1736 0.8839 0.079 Uiso 1 1 calc R
H11B H 0.3797 0.1329 0.8695 0.079 Uiso 1 1 calc R
H11C H 0.4729 0.1311 0.7973 0.079 Uiso 1 1 calc R
C21 C 1.0585(3) 0.21033(16) 1.1429(2) 0.0632(8) Uani 1 1 d .
H21A H 0.9971 0.2324 1.0951 0.095 Uiso 1 1 calc R
H21B H 1.1518 0.2145 1.1351 0.095 Uiso 1 1 calc R
H21C H 1.0516 0.2274 1.2009 0.095 Uiso 1 1 calc R
C31 C 0.2465(3) 0.85660(12) 0.4494(2) 0.0523(6) Uani 1 1 d .
H31A H 0.2843 0.8411 0.3999 0.078 Uiso 1 1 calc R
H31B H 0.2172 0.8222 0.4816 0.078 Uiso 1 1 calc R
H31C H 0.3158 0.8801 0.4904 0.078 Uiso 1 1 calc R
C41 C 0.3510(3) 1.16123(13) 0.4867(2) 0.0521(6) Uani 1 1 d .
H41A H 0.4093 1.1252 0.5009 0.078 Uiso 1 1 calc R
H41B H 0.3431 1.1817 0.5422 0.078 Uiso 1 1 calc R
H41C H 0.3907 1.1894 0.4497 0.078 Uiso 1 1 calc R
N11 N 0.6565(2) 0.09361(9) 0.98346(13) 0.0367(4) Uani 1 1 d .
N21 N 0.8924(2) 0.12487(10) 1.09772(13) 0.0411(4) Uani 1 1 d .
N31 N 0.14396(18) 0.95870(8) 0.40382(12) 0.0324(4) Uani 1 1 d .
N41 N 0.18569(17) 1.08147(8) 0.41508(12) 0.0313(4) Uani 1 1 d .
C9 C 0.9848(4) 0.24447(16) 0.8023(2) 0.0721(9) Uani 1 1 d .
H9A H 0.9576 0.2878 0.8052 0.086 Uiso 1 1 calc R
H9B H 1.0135 0.2383 0.7451 0.086 Uiso 1 1 calc R
Cl91 Cl 1.12442(10) 0.22869(5) 0.89305(7) 0.0819(3) Uani 1 1 d .
Cl92 Cl 0.84284(11) 0.19655(6) 0.80494(9) 0.0994(3) Uani 1 1 d .
Cl11 Cl 0.47435(6) 0.19686(3) 1.05939(5) 0.04736(14) Uani 1 1 d .
Cl12 Cl 0.75795(7) 0.24240(3) 1.18171(5) 0.05380(16) Uani 1 1 d .
Cl21 Cl 0.42480(8) 0.93336(3) 0.33157(6) 0.06110(19) Uani 1 1 d .
Cl22 Cl 0.45396(6) 1.08022(3) 0.33418(5) 0.04920(15) Uani 1 1 d .
Pd1 Pd 0.700974(17) 0.167810(8) 1.071619(12) 0.03488(5) Uani 1 1 d .
Pd2 Pd 0.310729(15) 1.011863(8) 0.386631(11) 0.03091(5) Uani 1 1 d .

loop_
_atom_site_aniso_label
_atom_site_aniso_U_11
_atom_site_aniso_U_22
_atom_site_aniso_U_33
_atom_site_aniso_U_23
_atom_site_aniso_U_13
_atom_site_aniso_U_12
C12 0.0429(12) 0.0435(13) 0.0410(12) -0.0036(10) 0.0138(10) -0.0019(10)
C13 0.0565(16) 0.0485(14) 0.0469(14) -0.0120(11) 0.0174(12) -0.0082(12)
C14 0.0676(18) 0.0393(13) 0.0601(17) -0.0096(12) 0.0321(14) -0.0085(12)
C15 0.0600(16) 0.0375(12) 0.0539(15) 0.0027(11) 0.0318(13) 0.0059(11)
C16 0.0432(12) 0.0366(11) 0.0423(12) 0.0037(9) 0.0194(10) 0.0067(9)
C17 0.084(2) 0.0402(14) 0.0656(19) 0.0112(13) 0.0381(17) 0.0164(14)
C22 0.0380(12) 0.0701(17) 0.0356(12) 0.0031(12) 0.0077(10) 0.0034(12)
C23 0.0397(14) 0.101(3) 0.0395(14) 0.0078(15) 0.0049(11) 0.0152(15)
C24 0.0565(17) 0.089(2) 0.0397(14) 0.0187(15) 0.0145(12) 0.0350(16)
C25 0.0554(16) 0.0624(17) 0.0420(13) 0.0154(12) 0.0207(12) 0.0244(13)
C26 0.0435(12) 0.0451(13) 0.0395(12) 0.0088(10) 0.0183(10) 0.0115(10)
C27 0.084(2) 0.0517(16) 0.0663(19) 0.0228(14) 0.0379(18) 0.0340(16)
C32 0.0468(13) 0.0343(11) 0.0383(12) 0.0010(9) 0.0143(10) -0.0032(9)
C33 0.0580(16) 0.0406(13) 0.0472(14) -0.0040(11) 0.0163(12) -0.0164(11)
C34 0.0457(14) 0.0557(15) 0.0474(14) -0.0048(12) 0.0142(11) -0.0206(12)
C35 0.0298(10) 0.0543(14) 0.0360(11) -0.0001(10) 0.0087(9) -0.0081(10)
C36 0.0264(9) 0.0388(11) 0.0309(10) 0.0018(8) 0.0078(8) -0.0016(8)
C37 0.0236(10) 0.0743(19) 0.0489(14) -0.0007(13) 0.0056(10) -0.0030(11)
C42 0.0398(12) 0.0352(11) 0.0427(12) -0.0020(9) 0.0149(10) -0.0022(9)
C43 0.0560(15) 0.0335(12) 0.0580(15) 0.0011(11) 0.0226(13) 0.0061(11)
C44 0.0481(14) 0.0446(13) 0.0537(15) 0.0103(11) 0.0182(12) 0.0185(11)
C45 0.0298(10) 0.0493(13) 0.0384(11) 0.0064(10) 0.0104(9) 0.0098(9)
C46 0.0242(9) 0.0389(11) 0.0335(10) 0.0022(8) 0.0079(8) 0.0022(8)
C47 0.0278(11) 0.0686(18) 0.0518(15) 0.0073(13) 0.0089(10) 0.0126(11)
C11 0.0519(15) 0.0556(16) 0.0459(14) -0.0047(12) 0.0013(12) 0.0058(12)
C21 0.0452(15) 0.079(2) 0.0618(18) -0.0015(16) 0.0040(13) -0.0121(14)
C31 0.0609(16) 0.0367(12) 0.0620(17) 0.0105(12) 0.0194(13) 0.0082(12)
C41 0.0475(14) 0.0464(14) 0.0624(17) -0.0138(12) 0.0120(12) -0.0117(11)
N11 0.0378(10) 0.0328(9) 0.0416(10) -0.0015(8) 0.0131(8) 0.0014(7)
N21 0.0368(10) 0.0502(12) 0.0364(10) 0.0053(9) 0.0080(8) 0.0065(9)
N31 0.0300(8) 0.0328(9) 0.0352(9) 0.0008(7) 0.0089(7) 0.0003(7)
N41 0.0259(8) 0.0324(9) 0.0366(9) 0.0009(7) 0.0093(7) 0.0009(7)
C9 0.086(2) 0.068(2) 0.0608(19) 0.0017(16) 0.0121(17) 0.0111(18)
Cl91 0.0848(6) 0.0782(6) 0.0738(6) 0.0037(5) -0.0024(5) -0.0071(5)
Cl92 0.0667(6) 0.0983(8) 0.1267(9) 0.0067(7) 0.0062(6) 0.0043(5)
Cl11 0.0394(3) 0.0394(3) 0.0628(4) -0.0068(3) 0.0099(3) 0.0052(2)
Cl12 0.0559(4) 0.0504(4) 0.0508(4) -0.0121(3) 0.0020(3) 0.0031(3)
Cl21 0.0702(4) 0.0459(3) 0.0809(5) 0.0068(3) 0.0467(4) 0.0176(3)
Cl22 0.0298(3) 0.0491(3) 0.0731(4) 0.0017(3) 0.0208(3) -0.0046(2)
Pd1 0.03512(9) 0.03169(9) 0.03714(9) 0.00132(7) 0.00623(7) 0.00290(6)
Pd2 0.02271(7) 0.03366(8) 0.03670(9) 0.00201(6) 0.00721(6) 0.00346(6)

loop_
_atom_type_symbol
_atom_type_description
_atom_type_scat_dispersion_real
_atom_type_scat_dispersion_imag
_atom_type_scat_source
C C 0.0033 0.0016 'International Tables Vol C Tables 4.2.6.8 and 6.1.1.4'
H H 0 0 'International Tables Vol C Tables 4.2.6.8 and 6.1.1.4'
N N 0.0061 0.0033 'International Tables Vol C Tables 4.2.6.8 and 6.1.1.4'
Cl Cl 0.1484 0.1585 'International Tables Vol C Tables 4.2.6.8 and 6.1.1.4'
Pd Pd -0.9988 1.0072 'International Tables Vol C Tables 4.2.6.8 and 6.1.1.4'

loop_
_geom_angle_atom_site_label_1
_geom_angle_atom_site_label_2
_geom_angle_atom_site_label_3
_geom_angle
N11 C12 C13 119.9(2)
N11 C12 C11 120.5(2)
C13 C12 C11 119.5(2)
C14 C13 C12 121.2(3)
C14 C13 H13 119.4
C12 C13 H13 119.4
C13 C14 C15 119.8(2)
C13 C14 H14 120.1
C15 C14 H14 120.1
C14 C15 C16 117.1(2)
C14 C15 C17 124.5(3)
C16 C15 C17 118.3(3)
N11 C16 C15 122.2(2)
N11 C16 C26 117.1(2)
C15 C16 C26 120.4(2)
C27 C17 C15 121.2(3)
C27 C17 H17 119.4
C15 C17 H17 119.4
N21 C22 C23 119.9(3)
N21 C22 C21 120.6(2)
C23 C22 C21 119.5(3)
C24 C23 C22 121.4(3)
C24 C23 H23 119.3
C22 C23 H23 119.3
C23 C24 C25 120.0(3)
C23 C24 H24 120
C25 C24 H24 120
C24 C25 C26 116.4(3)
C24 C25 C27 125.3(3)
C26 C25 C27 118.1(3)
N21 C26 C25 123.0(3)
N21 C26 C16 116.9(2)
C25 C26 C16 119.8(2)
C17 C27 C25 121.6(3)
C17 C27 H27 119.2
C25 C27 H27 119.2
N31 C32 C33 120.1(2)
N31 C32 C31 120.0(2)
C33 C32 C31 119.9(2)
C34 C33 C32 121.3(2)
C34 C33 H33 119.4
C32 C33 H33 119.4
C33 C34 C35 120.0(2)
C33 C34 H34 120
C35 C34 H34 120
C36 C35 C34 116.3(2)
C36 C35 C37 119.1(2)
C34 C35 C37 124.6(2)
N31 C36 C35 123.5(2)
N31 C36 C46 116.96(18)
C35 C36 C46 119.4(2)
C47 C37 C35 121.0(2)
C47 C37 H37 119.5
C35 C37 H37 119.5
N41 C42 C43 119.8(2)
N41 C42 C41 119.9(2)
C43 C42 C41 120.1(2)
C44 C43 C42 121.6(2)
C44 C43 H43 119.2
C42 C43 H43 119.2
C43 C44 C45 119.4(2)
C43 C44 H44 120.3
C45 C44 H44 120.3
C46 C45 C44 116.9(2)
C46 C45 C47 118.3(2)
C44 C45 C47 124.8(2)
N41 C46 C45 122.4(2)
N41 C46 C36 116.75(18)
C45 C46 C36 120.7(2)
C37 C47 C45 121.2(2)
C37 C47 H47 119.4
C45 C47 H47 119.4
C12 C11 H11A 109.5
C12 C11 H11B 109.5
H11A C11 H11B 109.5
C12 C11 H11C 109.5
H11A C11 H11C 109.5
H11B C11 H11C 109.5
C22 C21 H21A 109.5
C22 C21 H21B 109.5
H21A C21 H21B 109.5
C22 C21 H21C 109.5
H21A C21 H21C 109.5
H21B C21 H21C 109.5
C32 C31 H31A 109.5
C32 C31 H31B 109.5
H31A C31 H31B 109.5
C32 C31 H31C 109.5
H31A C31 H31C 109.5
H31B C31 H31C 109.5
C42 C41 H41A 109.5
C42 C41 H41B 109.5
H41A C41 H41B 109.5
C42 C41 H41C 109.5
H41A C41 H41C 109.5
H41B C41 H41C 109.5
C12 N11 C16 119.3(2)
C12 N11 Pd1 133.02(16)
C16 N11 Pd1 106.80(15)
C22 N21 C26 118.7(2)
C22 N21 Pd1 133.66(19)
C26 N21 Pd1 106.16(15)
C32 N31 C36 118.56(19)
C32 N31 Pd2 133.13(16)
C36 N31 Pd2 106.55(14)
C42 N41 C46 119.29(19)
C42 N41 Pd2 131.52(15)
C46 N41 Pd2 107.23(14)
Cl92 C9 Cl91 111.8(2)
Cl92 C9 H9A 109.3
Cl91 C9 H9A 109.3
Cl92 C9 H9B 109.3
Cl91 C9 H9B 109.3
H9A C9 H9B 107.9
N11 Pd1 N21 80.65(8)
N11 Pd1 Cl12 173.78(6)
N21 Pd1 Cl12 95.83(6)
N11 Pd1 Cl11 95.08(6)
N21 Pd1 Cl11 167.32(6)
Cl12 Pd1 Cl11 87.28(3)
N41 Pd2 N31 80.83(8)
N41 Pd2 Cl21 170.30(5)
N31 Pd2 Cl21 96.27(6)
N41 Pd2 Cl22 92.98(6)
N31 Pd2 Cl22 164.69(5)
Cl21 Pd2 Cl22 87.50(4)

loop_
_geom_bond_atom_site_label_1
_geom_bond_atom_site_label_2
_geom_bond_distance
C12 N11 1.332(3)
C12 C13 1.415(4)
C12 C11 1.490(4)
C13 C14 1.355(4)
C13 H13 0.93
C14 C15 1.395(4)
C14 H14 0.93
C15 C16 1.409(3)
C15 C17 1.424(4)
C16 N11 1.376(3)
C16 C26 1.417(4)
C17 C27 1.338(5)
C17 H17 0.93
C22 N21 1.337(3)
C22 C23 1.410(4)
C22 C21 1.490(4)
C23 C24 1.355(5)
C23 H23 0.93
C24 C25 1.402(4)
C24 H24 0.93
C25 C26 1.405(3)
C25 C27 1.436(5)
C26 N21 1.378(3)
C27 H27 0.93
C32 N31 1.335(3)
C32 C33 1.416(4)
C32 C31 1.489(4)
C33 C34 1.353(4)
C33 H33 0.93
C34 C35 1.407(4)
C34 H34 0.93
C35 C36 1.402(3)
C35 C37 1.429(4)
C36 N31 1.378(3)
C36 C46 1.422(3)
C37 C47 1.352(4)
C37 H37 0.93
C42 N41 1.335(3)
C42 C43 1.405(3)
C42 C41 1.494(3)
C43 C44 1.354(4)
C43 H43 0.93
C44 C45 1.408(4)
C44 H44 0.93
C45 C46 1.405(3)
C45 C47 1.427(3)
C46 N41 1.372(3)
C47 H47 0.93
C11 H11A 0.96
C11 H11B 0.96
C11 H11C 0.96
C21 H21A 0.96
C21 H21B 0.96
C21 H21C 0.96
C31 H31A 0.96
C31 H31B 0.96
C31 H31C 0.96
C41 H41A 0.96
C41 H41B 0.96
C41 H41C 0.96
N11 Pd1 2.055(2)
N21 Pd1 2.067(2)
N31 Pd2 2.0673(18)
N41 Pd2 2.0418(18)
C9 Cl92 1.748(4)
C9 Cl91 1.752(3)
C9 H9A 0.97
C9 H9B 0.97
Cl11 Pd1 2.2967(11)
Cl12 Pd1 2.2815(9)
Cl21 Pd2 2.2788(9)
Cl22 Pd2 2.2931(8)
